data_7718507
loop_
_publ_author_name
'Barbosa, Guilherme A.'
'Carneiro Neto, Jos&#xe9; Severiano'
'Stoeberl, Bruno J.'
'Wisbeck, Sarita'
'Giese, Siddhartha O. K.'
'Yokaichiya, Fabiano'
'Costa, Daniel da S'
'Barison, Andersson'
'Ribeiro, Ronny R.'
'Piovan, Leandro'
'Hughes, David L.'
'Briganti, Matteo'
'Poneti, Giordano'
'Nunes, Giovana G.'
'Santana, Francielli S.'
'Soares, Ja&#xed;sa F'

_publ_section_title
;
 High-yield synthesis of heavy rare earth(III) anhydrous solvates: known,
 new, and unexpected products.
;
_journal_issue 20
_journal_name_full 'Dalton transactions (Cambridge, England : 2003)'
_journal_page_first 8251
_journal_page_last 8269
_journal_paper_doi 10.1039/d5dt00254k
_journal_volume 54
_journal_year 2025
_chemical_formula_moiety 'C8 H20 Cl3 Gd O4'
_chemical_formula_structural '[GdC8H20Cl3O4]'
_chemical_formula_sum 'C8 H20 Cl3 Gd O4'
_chemical_formula_weight 443.84
_space_group_crystal_system monoclinic
_space_group_IT_number 14
_space_group_name_Hall '-P 2ybc'
_space_group_name_H-M_alt 'P 1 21/c 1'
_atom_sites_solution_hydrogens geom
_atom_sites_solution_primary 'intrinsic phasing'
_atom_sites_solution_secondary difmap
_audit_creation_method SHELXL-2018/3
_audit_update_record
;
2024-11-14 deposited with the CCDC.	2025-04-07 downloaded from the CCDC.
;
_cell_angle_alpha 90
_cell_angle_beta 104.808(2)
_cell_angle_gamma 90
_cell_formula_units_Z 4
_cell_length_a 11.4344(8)
_cell_length_b 8.8655(6)
_cell_length_c 15.6127(11)
_cell_measurement_reflns_used 9053
_cell_measurement_temperature 173(2)
_cell_measurement_theta_max 28.30
_cell_measurement_theta_min 2.95
_cell_volume 1530.12(18)
_computing_cell_refinement 'Bruker SAINT'
_computing_data_collection 'Bruker APEX3'
_computing_data_reduction 'Bruker SAINT'
_computing_molecular_graphics 'Diamond (H. Putz & K. Brandenburg, 2006, v. 4.6.4)'
_computing_publication_material 'SHELXL-2014/7 (Sheldrick, 2015) and WINGX (Farrugia, 2012)'
_computing_structure_refinement 'SHELXL-2018/3 (Sheldrick, 2018)'
_computing_structure_solution 'SHELXT-2015 (Sheldrick 2015a)'
_diffrn_ambient_temperature 173(2)
_diffrn_detector_area_resol_mean 10.4167
_diffrn_measured_fraction_theta_full 0.998
_diffrn_measured_fraction_theta_max 0.999
_diffrn_measurement_device_type 'Bruker D8 Venture/Photon 100 CMOS'
_diffrn_measurement_method '\f and \w scans'
_diffrn_radiation_monochromator graphite
_diffrn_radiation_type MoK\a
_diffrn_radiation_wavelength 0.71073
_diffrn_reflns_av_R_equivalents 0.0398
_diffrn_reflns_av_unetI/netI 0.0107
_diffrn_reflns_Laue_measured_fraction_full 0.998
_diffrn_reflns_Laue_measured_fraction_max 0.999
_diffrn_reflns_limit_h_max 15
_diffrn_reflns_limit_h_min -15
_diffrn_reflns_limit_k_max 11
_diffrn_reflns_limit_k_min -11
_diffrn_reflns_limit_l_max 20
_diffrn_reflns_limit_l_min -20
_diffrn_reflns_number 113452
_diffrn_reflns_point_group_measured_fraction_full 0.998
_diffrn_reflns_point_group_measured_fraction_max 0.999
_diffrn_reflns_theta_full 25.242
_diffrn_reflns_theta_max 28.298
_diffrn_reflns_theta_min 2.853
_diffrn_source 'fine-focus sealed tube'
_exptl_absorpt_coefficient_mu 4.854
_exptl_absorpt_correction_T_max 0.7457
_exptl_absorpt_correction_T_min 0.5810
_exptl_absorpt_correction_type multi-scan
_exptl_absorpt_process_details
;
SADABS-2012/1 - Bruker AXS area detector scaling and absorption correction 
;
_exptl_crystal_colour colourless
_exptl_crystal_density_diffrn 1.927
_exptl_crystal_description parallelepiped
_exptl_crystal_F_000 860
_exptl_crystal_size_max 0.323
_exptl_crystal_size_mid 0.321
_exptl_crystal_size_min 0.198
_refine_diff_density_max 0.289
_refine_diff_density_min -0.512
_refine_diff_density_rms 0.080
_refine_ls_extinction_method none
_refine_ls_goodness_of_fit_ref 1.150
_refine_ls_hydrogen_treatment constr
_refine_ls_matrix_type full
_refine_ls_number_parameters 149
_refine_ls_number_reflns 3808
_refine_ls_number_restraints 0
_refine_ls_restrained_S_all 1.150
_refine_ls_R_factor_all 0.0160
_refine_ls_R_factor_gt 0.0125
_refine_ls_shift/su_max 0.004
_refine_ls_shift/su_mean 0.000
_refine_ls_structure_factor_coef Fsqd
_refine_ls_weighting_details 'w=1/[\s^2^(Fo^2^)+(0.0129P)^2^+0.3468P] where P=(Fo^2^+2Fc^2^)/3'
_refine_ls_weighting_scheme calc
_refine_ls_wR_factor_gt 0.0270
_refine_ls_wR_factor_ref 0.0276
_reflns_Friedel_coverage 0.000
_reflns_number_gt 3470
_reflns_number_total 3808
_reflns_threshold_expression 'I > 2\s(I)'
_cod_data_source_file d5dt00254k2.cif
_cod_data_source_block Gdglyme
_cod_depositor_comments 'Adding full bibliography for 7718498--7718510.cif.'
_cod_original_sg_symbol_H-M 'P 21/c'
_cod_database_code 7718507
_shelx_shelxl_version_number 2018/3
_shelx_space_group_comment
;
The symmetry employed for this shelxl refinement is uniquely defined
by the following loop, which should always be used as a source of
symmetry information in preference to the above space-group names.
They are only intended as comments.
;
_shelx_estimated_absorpt_t_min 0.303
_shelx_estimated_absorpt_t_max 0.447

loop_
_space_group_symop_operation_xyz
'x, y, z'
'-x, y+1/2, -z+1/2'
'-x, -y, -z'
'x, -y-1/2, z-1/2'

loop_
_atom_site_label
_atom_site_type_symbol
_atom_site_fract_x
_atom_site_fract_y
_atom_site_fract_z
_atom_site_U_iso_or_equiv
_atom_site_adp_type
_atom_site_occupancy
_atom_site_site_symmetry_order
_atom_site_calc_flag
_atom_site_refinement_flags_posn
_atom_site_refinement_flags_adp
_atom_site_refinement_flags_occupancy
_atom_site_disorder_assembly
_atom_site_disorder_group
Gd Gd 0.74958(2) 0.61575(2) 0.71371(2) 0.01368(3) Uani 1 1 d . . . . .
O1 O 0.53812(9) 0.61068(11) 0.71446(7) 0.0206(2) Uani 1 1 d . . . . .
O2 O 0.61780(9) 0.76690(12) 0.59165(7) 0.0207(2) Uani 1 1 d . . . . .
O3 O 0.97122(9) 0.62105(11) 0.77569(7) 0.0201(2) Uani 1 1 d . . . . .
O4 O 0.86436(9) 0.66447(13) 0.60277(7) 0.0229(2) Uani 1 1 d . . . . .
Cl1 Cl 0.76491(3) 0.46190(4) 0.86009(3) 0.02500(8) Uani 1 1 d . . . . .
Cl2 Cl 0.76787(4) 0.88727(4) 0.78445(3) 0.02460(8) Uani 1 1 d . . . . .
Cl3 Cl 0.69778(4) 0.37137(4) 0.61553(3) 0.02508(8) Uani 1 1 d . . . . .
C1 C 0.49226(16) 0.6852(2) 0.78171(12) 0.0283(4) Uani 1 1 d . . . . .
H1A H 0.481273 0.792875 0.767788 0.042 Uiso 1 1 calc R U . . .
H1B H 0.550027 0.672624 0.839599 0.042 Uiso 1 1 calc R U . . .
H1C H 0.414433 0.640538 0.783278 0.042 Uiso 1 1 calc R U . . .
C2 C 0.45904(14) 0.63031(18) 0.62677(11) 0.0250(3) Uani 1 1 d . . . . .
H2A H 0.373785 0.633663 0.630131 0.030 Uiso 1 1 calc R U . . .
H2B H 0.468345 0.544275 0.588632 0.030 Uiso 1 1 calc R U . . .
C3 C 0.49070(14) 0.77395(18) 0.58811(11) 0.0245(3) Uani 1 1 d . . . . .
H3A H 0.442356 0.784905 0.526050 0.029 Uiso 1 1 calc R U . . .
H3B H 0.473901 0.861356 0.622600 0.029 Uiso 1 1 calc R U . . .
C4 C 0.65679(16) 0.90492(19) 0.55861(12) 0.0297(4) Uani 1 1 d . . . . .
H4A H 0.612713 0.918863 0.496476 0.045 Uiso 1 1 calc R U . . .
H4B H 0.743766 0.899495 0.563140 0.045 Uiso 1 1 calc R U . . .
H4C H 0.640388 0.990188 0.593756 0.045 Uiso 1 1 calc R U . . .
C5 C 1.03006(16) 0.6360(2) 0.86855(12) 0.0329(4) Uani 1 1 d . . . . .
H5A H 1.114802 0.604836 0.879291 0.049 Uiso 1 1 calc R U . . .
H5B H 0.989070 0.571968 0.903010 0.049 Uiso 1 1 calc R U . . .
H5C H 1.026351 0.741440 0.886556 0.049 Uiso 1 1 calc R U . . .
C6 C 1.03350(14) 0.71078(18) 0.72386(11) 0.0242(3) Uani 1 1 d . . . . .
H6A H 1.122103 0.698852 0.746712 0.029 Uiso 1 1 calc R U . . .
H6B H 1.013149 0.818761 0.727383 0.029 Uiso 1 1 calc R U . . .
C7 C 0.99422(14) 0.6576(2) 0.63070(12) 0.0265(3) Uani 1 1 d . . . . .
H7A H 1.029652 0.722425 0.592183 0.032 Uiso 1 1 calc R U . . .
H7B H 1.021939 0.552791 0.626380 0.032 Uiso 1 1 calc R U . . .
C8 C 0.82181(18) 0.6288(2) 0.50970(11) 0.0340(4) Uani 1 1 d . . . . .
H8A H 0.851953 0.704426 0.474824 0.051 Uiso 1 1 calc R U . . .
H8B H 0.733162 0.628990 0.492554 0.051 Uiso 1 1 calc R U . . .
H8C H 0.851443 0.528864 0.498566 0.051 Uiso 1 1 calc R U . . .

loop_
_atom_site_aniso_label
_atom_site_aniso_U_11
_atom_site_aniso_U_22
_atom_site_aniso_U_33
_atom_site_aniso_U_23
_atom_site_aniso_U_13
_atom_site_aniso_U_12
Gd 0.01268(4) 0.01483(4) 0.01369(4) -0.00009(3) 0.00369(3) 0.00044(3)
O1 0.0160(5) 0.0231(6) 0.0235(6) 0.0010(4) 0.0068(4) 0.0025(4)
O2 0.0191(5) 0.0214(5) 0.0203(6) 0.0041(4) 0.0026(4) 0.0017(4)
O3 0.0160(5) 0.0226(6) 0.0210(6) 0.0013(4) 0.0036(4) -0.0020(4)
O4 0.0193(5) 0.0330(6) 0.0181(5) -0.0015(5) 0.0079(4) -0.0016(5)
Cl1 0.02329(19) 0.0307(2) 0.02181(19) 0.00855(16) 0.00733(15) 0.00058(15)
Cl2 0.0274(2) 0.01935(18) 0.0249(2) -0.00553(15) 0.00284(16) 0.00064(14)
Cl3 0.0300(2) 0.02040(18) 0.02393(19) -0.00578(15) 0.00516(16) -0.00024(15)
C1 0.0285(9) 0.0301(9) 0.0322(10) 0.0009(7) 0.0186(7) 0.0041(7)
C2 0.0142(7) 0.0281(8) 0.0291(9) -0.0022(7) -0.0013(6) -0.0011(6)
C3 0.0172(7) 0.0269(8) 0.0255(9) 0.0019(7) -0.0014(6) 0.0049(6)
C4 0.0331(9) 0.0272(9) 0.0285(9) 0.0111(7) 0.0072(7) 0.0021(7)
C5 0.0234(8) 0.0467(11) 0.0240(9) 0.0033(8) -0.0025(7) -0.0070(8)
C6 0.0182(7) 0.0247(8) 0.0304(9) 0.0016(7) 0.0076(7) -0.0054(6)
C7 0.0188(8) 0.0331(9) 0.0308(9) -0.0001(7) 0.0123(7) -0.0006(7)
C8 0.0365(10) 0.0496(12) 0.0181(8) -0.0029(8) 0.0112(7) -0.0041(8)

loop_
_atom_type_symbol
_atom_type_description
_atom_type_scat_dispersion_real
_atom_type_scat_dispersion_imag
_atom_type_scat_source
C C 0.0033 0.0016 'International Tables Vol C Tables 4.2.6.8 and 6.1.1.4'
H H 0.0000 0.0000 'International Tables Vol C Tables 4.2.6.8 and 6.1.1.4'
O O 0.0106 0.0060 'International Tables Vol C Tables 4.2.6.8 and 6.1.1.4'
Cl Cl 0.1484 0.1585 'International Tables Vol C Tables 4.2.6.8 and 6.1.1.4'
Gd Gd -0.1653 3.9035 'International Tables Vol C Tables 4.2.6.8 and 6.1.1.4'

loop_
_geom_angle_atom_site_label_1
_geom_angle_atom_site_label_2
_geom_angle_atom_site_label_3
_geom_angle
_geom_angle_site_symmetry_1
_geom_angle_site_symmetry_3
_geom_angle_publ_flag
O1 Gd O4 135.94(4) . . ?
O1 Gd O3 157.49(4) . . ?
O4 Gd O3 66.09(4) . . ?
O1 Gd O2 66.73(4) . . ?
O4 Gd O2 72.26(4) . . ?
O3 Gd O2 130.34(3) . . ?
O1 Gd Cl1 80.27(3) . . ?
O4 Gd Cl1 140.62(3) . . ?
O3 Gd Cl1 80.54(3) . . ?
O2 Gd Cl1 146.67(3) . . ?
O1 Gd Cl3 84.90(3) . . ?
O4 Gd Cl3 79.39(3) . . ?
O3 Gd Cl3 107.41(3) . . ?
O2 Gd Cl3 89.72(3) . . ?
Cl1 Gd Cl3 91.966(14) . . ?
O1 Gd Cl2 89.27(3) . . ?
O4 Gd Cl2 97.76(3) . . ?
O3 Gd Cl2 81.66(3) . . ?
O2 Gd Cl2 78.30(3) . . ?
Cl1 Gd Cl2 97.424(14) . . ?
Cl3 Gd Cl2 167.972(13) . . ?
C2 O1 C1 112.16(12) . . ?
C2 O1 Gd 112.14(9) . . ?
C1 O1 Gd 122.84(10) . . ?
C3 O2 C4 110.51(12) . . ?
C3 O2 Gd 117.29(9) . . ?
C4 O2 Gd 123.17(9) . . ?
C5 O3 C6 110.04(12) . . ?
C5 O3 Gd 124.36(9) . . ?
C6 O3 Gd 113.20(9) . . ?
C7 O4 C8 110.61(12) . . ?
C7 O4 Gd 118.28(9) . . ?
C8 O4 Gd 124.46(10) . . ?
O1 C1 H1A 109.5 . . ?
O1 C1 H1B 109.5 . . ?
H1A C1 H1B 109.5 . . ?
O1 C1 H1C 109.5 . . ?
H1A C1 H1C 109.5 . . ?
H1B C1 H1C 109.5 . . ?
O1 C2 C3 109.15(12) . . ?
O1 C2 H2A 109.9 . . ?
C3 C2 H2A 109.9 . . ?
O1 C2 H2B 109.9 . . ?
C3 C2 H2B 109.9 . . ?
H2A C2 H2B 108.3 . . ?
O2 C3 C2 107.08(12) . . ?
O2 C3 H3A 110.3 . . ?
C2 C3 H3A 110.3 . . ?
O2 C3 H3B 110.3 . . ?
C2 C3 H3B 110.3 . . ?
H3A C3 H3B 108.6 . . ?
O2 C4 H4A 109.5 . . ?
O2 C4 H4B 109.5 . . ?
H4A C4 H4B 109.5 . . ?
O2 C4 H4C 109.5 . . ?
H4A C4 H4C 109.5 . . ?
H4B C4 H4C 109.5 . . ?
O3 C5 H5A 109.5 . . ?
O3 C5 H5B 109.5 . . ?
H5A C5 H5B 109.5 . . ?
O3 C5 H5C 109.5 . . ?
H5A C5 H5C 109.5 . . ?
H5B C5 H5C 109.5 . . ?
O3 C6 C7 107.74(13) . . ?
O3 C6 H6A 110.2 . . ?
C7 C6 H6A 110.2 . . ?
O3 C6 H6B 110.2 . . ?
C7 C6 H6B 110.2 . . ?
H6A C6 H6B 108.5 . . ?
O4 C7 C6 108.31(13) . . ?
O4 C7 H7A 110.0 . . ?
C6 C7 H7A 110.0 . . ?
O4 C7 H7B 110.0 . . ?
C6 C7 H7B 110.0 . . ?
H7A C7 H7B 108.4 . . ?
O4 C8 H8A 109.5 . . ?
O4 C8 H8B 109.5 . . ?
H8A C8 H8B 109.5 . . ?
O4 C8 H8C 109.5 . . ?
H8A C8 H8C 109.5 . . ?
H8B C8 H8C 109.5 . . ?

loop_
_geom_bond_atom_site_label_1
_geom_bond_atom_site_label_2
_geom_bond_distance
_geom_bond_site_symmetry_2
_geom_bond_publ_flag
Gd O1 2.4213(11) . ?
Gd O4 2.4641(10) . ?
Gd O3 2.4714(11) . ?
Gd O2 2.4960(10) . ?
Gd Cl1 2.6285(4) . ?
Gd Cl3 2.6326(4) . ?
Gd Cl2 2.6343(4) . ?
O1 C2 1.4454(19) . ?
O1 C1 1.4475(19) . ?
O2 C3 1.4416(18) . ?
O2 C4 1.4421(19) . ?
O3 C5 1.440(2) . ?
O3 C6 1.4455(18) . ?
O4 C7 1.4379(19) . ?
O4 C8 1.445(2) . ?
C1 H1A 0.9800 . ?
C1 H1B 0.9800 . ?
C1 H1C 0.9800 . ?
C2 C3 1.493(2) . ?
C2 H2A 0.9900 . ?
C2 H2B 0.9900 . ?
C3 H3A 0.9900 . ?
C3 H3B 0.9900 . ?
C4 H4A 0.9800 . ?
C4 H4B 0.9800 . ?
C4 H4C 0.9800 . ?
C5 H5A 0.9800 . ?
C5 H5B 0.9800 . ?
C5 H5C 0.9800 . ?
C6 C7 1.485(2) . ?
C6 H6A 0.9900 . ?
C6 H6B 0.9900 . ?
C7 H7A 0.9900 . ?
C7 H7B 0.9900 . ?
C8 H8A 0.9800 . ?
C8 H8B 0.9800 . ?
C8 H8C 0.9800 . ?

loop_
_geom_hbond_atom_site_label_D
_geom_hbond_atom_site_label_H
_geom_hbond_atom_site_label_A
_geom_hbond_distance_DH
_geom_hbond_distance_HA
_geom_hbond_distance_DA
_geom_hbond_angle_DHA
_geom_hbond_site_symmetry_A
_geom_hbond_publ_flag
C3 H3A Cl3 0.99 2.75 3.5931(17) 143.3 3_666 yes

loop_
_geom_torsion_atom_site_label_1
_geom_torsion_atom_site_label_2
_geom_torsion_atom_site_label_3
_geom_torsion_atom_site_label_4
_geom_torsion
_geom_torsion_site_symmetry_1
_geom_torsion_site_symmetry_2
_geom_torsion_site_symmetry_3
_geom_torsion_site_symmetry_4
_geom_torsion_publ_flag
C1 O1 C2 C3 86.75(15) . . . . ?
Gd O1 C2 C3 -56.18(14) . . . . ?
C4 O2 C3 C2 -177.67(13) . . . . ?
Gd O2 C3 C2 -29.43(15) . . . . ?
O1 C2 C3 O2 54.97(16) . . . . ?
C5 O3 C6 C7 163.40(13) . . . . ?
Gd O3 C6 C7 -52.51(14) . . . . ?
C8 O4 C7 C6 174.08(14) . . . . ?
Gd O4 C7 C6 -33.20(16) . . . . ?
O3 C6 C7 O4 54.81(17) . . . . ?
